data_7225807
loop_
_publ_author_name
'Song, Yang'
'Fan, Ruiqing'
'Du, Xi'
'Xing, Kai'
'Wang, Ping'
'Dong, Yuwei'
'Yang, Yulin'

_publ_section_title
;
 Effect of noncovalent interactions on Ag(i)/Cu(ii) supramolecular
 architecture for dual-functional luminescence and semiconductive
 properties
;
_journal_issue 34
_journal_name_full CrystEngComm
_journal_page_first 6411
_journal_paper_doi 10.1039/C6CE01106C
_journal_volume 18
_journal_year 2016
_chemical_formula_sum 'C25 H17 Ag N2 O7'
_chemical_formula_weight 565.28
_chemical_name_systematic
; 
 ? 
;
_space_group_IT_number 2
_symmetry_cell_setting triclinic
_symmetry_space_group_name_Hall '-P 1'
_symmetry_space_group_name_H-M 'P -1'
_atom_sites_solution_hydrogens geom
_atom_sites_solution_primary direct
_atom_sites_solution_secondary difmap
_audit_creation_method SHELXL-97
_audit_update_record
;
2016-03-16 deposited with the CCDC.
2016-07-04 downloaded from the CCDC.
;
_cell_angle_alpha 73.142(2)
_cell_angle_beta 73.262(2)
_cell_angle_gamma 71.833(2)
_cell_formula_units_Z 2
_cell_length_a 7.9925(5)
_cell_length_b 11.0074(7)
_cell_length_c 13.5766(9)
_cell_measurement_reflns_used 3930
_cell_measurement_temperature 171(2)
_cell_measurement_theta_max 25.45
_cell_measurement_theta_min 3.21
_cell_volume 1060.17(12)
_computing_cell_refinement 'Bruker SMART'
_computing_data_collection 'Bruker SMART'
_computing_data_reduction 'Bruker SAINT'
_computing_molecular_graphics SHELXP-97
_computing_publication_material SHELXTL
_computing_structure_refinement 'SHELXL-97 (Sheldrick, 1997)'
_computing_structure_solution 'SHELXS-97 (Sheldrick, 1990)'
_diffrn_ambient_temperature 171(2)
_diffrn_measured_fraction_theta_full 0.980
_diffrn_measured_fraction_theta_max 0.970
_diffrn_measurement_device_type 'Bruker Smart APEX CCD area detector'
_diffrn_measurement_method 'phi and omega scans'
_diffrn_radiation_monochromator graphite
_diffrn_radiation_source 'fine-focus sealed tube'
_diffrn_radiation_type MoK\a
_diffrn_radiation_wavelength 0.71073
_diffrn_reflns_av_R_equivalents 0.0450
_diffrn_reflns_av_sigmaI/netI 0.0594
_diffrn_reflns_limit_h_max 9
_diffrn_reflns_limit_h_min -9
_diffrn_reflns_limit_k_max 13
_diffrn_reflns_limit_k_min -13
_diffrn_reflns_limit_l_max 16
_diffrn_reflns_limit_l_min -15
_diffrn_reflns_number 8601
_diffrn_reflns_theta_full 25.00
_diffrn_reflns_theta_max 25.45
_diffrn_reflns_theta_min 3.21
_diffrn_standards_decay_% 0
_diffrn_standards_interval_count 0
_diffrn_standards_interval_time 0
_diffrn_standards_number 0
_exptl_absorpt_coefficient_mu 1.005
_exptl_absorpt_correction_T_max 0.8890
_exptl_absorpt_correction_T_min 0.7802
_exptl_absorpt_correction_type multi-scan
_exptl_crystal_colour colourless
_exptl_crystal_density_diffrn 1.771
_exptl_crystal_density_method 'not measured'
_exptl_crystal_description prism
_exptl_crystal_F_000 568
_exptl_crystal_size_max 0.26
_exptl_crystal_size_mid 0.18
_exptl_crystal_size_min 0.12
_refine_diff_density_max 1.404
_refine_diff_density_min -0.834
_refine_diff_density_rms 0.117
_refine_ls_extinction_method none
_refine_ls_goodness_of_fit_ref 1.001
_refine_ls_hydrogen_treatment mixed
_refine_ls_matrix_type full
_refine_ls_number_parameters 316
_refine_ls_number_reflns 3810
_refine_ls_number_restraints 0
_refine_ls_restrained_S_all 1.001
_refine_ls_R_factor_all 0.0750
_refine_ls_R_factor_gt 0.0490
_refine_ls_shift/su_max 0.000
_refine_ls_shift/su_mean 0.000
_refine_ls_structure_factor_coef Fsqd
_refine_ls_weighting_details 'calc w=1/[\s^2^(Fo^2^)+(0.1000P)^2^+0.0000P] where P=(Fo^2^+2Fc^2^)/3'
_refine_ls_weighting_scheme calc
_refine_ls_wR_factor_gt 0.1306
_refine_ls_wR_factor_ref 0.1481
_reflns_number_gt 2914
_reflns_number_total 3810
_reflns_threshold_expression >2sigma(I)
_cod_data_source_file c6ce01106c2.cif
_cod_data_source_block s
_cod_depositor_comments
;
The following automatic conversions were performed:

'_symmetry_cell_setting' value 'Triclinic' changed to 'triclinic'
according to
/usr/data/users/saulius/crontab/automatic-downloads/rss-feeds/RSC/lib/dictionaries/cif_core.dic
dictionary named 'cif_core.dic' version 2.4.2 from 2011-04-26.

Automatic conversion script
Id: cif_fix_values 4268 2015-11-12 08:31:59Z antanas 

 Adding full bibliography for 7225806--7225809.cif.
;
_cod_database_code 7225807

loop_
_symmetry_equiv_pos_as_xyz
'x, y, z'
'-x, -y, -z'

loop_
_atom_site_label
_atom_site_type_symbol
_atom_site_fract_x
_atom_site_fract_y
_atom_site_fract_z
_atom_site_U_iso_or_equiv
_atom_site_adp_type
_atom_site_occupancy
_atom_site_symmetry_multiplicity
_atom_site_calc_flag
_atom_site_refinement_flags
Ag1 Ag 0.84958(5) 0.40440(4) 0.02990(4) 0.03431(19) Uani 1 1 d .
N1 N 0.6384(6) 0.5870(4) 0.0202(4) 0.0291(10) Uani 1 1 d .
N2 N 0.0322(6) 1.2133(4) 0.0217(4) 0.0272(10) Uani 1 1 d .
O1 O 0.5069(10) -0.2530(7) 0.6789(6) 0.101(2) Uani 1 1 d .
H1 H 0.4237 -0.2889 0.6872 0.151 Uiso 1 1 calc R
O2 O 0.2957(10) -0.0665(8) 0.6611(8) 0.127(3) Uani 1 1 d .
O3 O 0.6028(6) 0.2837(5) 0.6320(3) 0.0520(12) Uani 1 1 d .
O4 O 0.7629(7) 0.3539(5) 0.2418(3) 0.0509(12) Uani 1 1 d .
O5 O 0.9863(6) 0.4478(5) 0.1865(4) 0.0600(13) Uani 1 1 d .
O6 O 1.0693(7) 0.6145(6) 0.2325(4) 0.0650(15) Uani 1 1 d .
H6 H 1.0759 0.5371 0.2318 0.098 Uiso 1 1 calc R
O7 O 0.9219(8) 0.7531(6) 0.3348(5) 0.0711(16) Uani 1 1 d .
C1 C 0.5286(8) 0.6187(6) 0.1075(5) 0.0416(15) Uani 1 1 d .
H1A H 0.5371 0.5561 0.1720 0.050 Uiso 1 1 calc R
C2 C 0.4028(8) 0.7366(6) 0.1111(5) 0.0417(15) Uani 1 1 d .
H2B H 0.3274 0.7530 0.1765 0.050 Uiso 1 1 calc R
C3 C 0.3862(6) 0.8308(5) 0.0194(4) 0.0238(11) Uani 1 1 d .
C4 C 0.4968(9) 0.7942(6) -0.0729(5) 0.0508(18) Uani 1 1 d .
H4A H 0.4879 0.8534 -0.1389 0.061 Uiso 1 1 calc R
C5 C 0.6188(9) 0.6737(6) -0.0696(5) 0.0475(17) Uani 1 1 d .
H5A H 0.6916 0.6518 -0.1340 0.057 Uiso 1 1 calc R
C6 C 0.2617(6) 0.9611(5) 0.0203(4) 0.0216(11) Uani 1 1 d .
C7 C 0.1245(10) 0.9874(6) 0.1069(5) 0.0550(19) Uani 1 1 d .
H7A H 0.1027 0.9192 0.1668 0.066 Uiso 1 1 calc R
C8 C 0.0204(11) 1.1136(7) 0.1047(5) 0.061(2) Uani 1 1 d .
H8A H -0.0661 1.1308 0.1670 0.073 Uiso 1 1 calc R
C9 C 0.1583(10) 1.1856(6) -0.0603(5) 0.058(2) Uani 1 1 d .
H9A H 0.1725 1.2549 -0.1207 0.070 Uiso 1 1 calc R
C10 C 0.2718(10) 1.0637(6) -0.0658(5) 0.057(2) Uani 1 1 d .
H10A H 0.3573 1.0504 -0.1293 0.068 Uiso 1 1 calc R
C11 C 0.6575(8) 0.1501(7) 0.6287(5) 0.0412(15) Uani 1 1 d .
C12 C 0.5271(8) 0.0873(8) 0.6381(5) 0.0499(18) Uani 1 1 d .
H12A H 0.4045 0.1342 0.6410 0.060 Uiso 1 1 calc R
C13 C 0.5812(10) -0.0478(8) 0.6431(5) 0.0513(18) Uani 1 1 d .
C14 C 0.7593(10) -0.1147(8) 0.6383(5) 0.0527(18) Uani 1 1 d .
H14A H 0.7946 -0.2066 0.6425 0.063 Uiso 1 1 calc R
C15 C 0.8808(9) -0.0516(7) 0.6279(5) 0.0508(17) Uani 1 1 d .
H15A H 1.0035 -0.0990 0.6233 0.061 Uiso 1 1 calc R
C16 C 0.8357(9) 0.0821(7) 0.6233(5) 0.0478(17) Uani 1 1 d .
H16A H 0.9254 0.1256 0.6167 0.057 Uiso 1 1 calc R
C17 C 0.4409(11) -0.1197(9) 0.6585(7) 0.065(2) Uani 1 1 d .
C18 C 0.6844(8) 0.3700(6) 0.5494(5) 0.0402(15) Uani 1 1 d .
C19 C 0.6989(8) 0.4793(7) 0.5719(5) 0.0475(17) Uani 1 1 d .
H19A H 0.6551 0.4942 0.6413 0.057 Uiso 1 1 calc R
C20 C 0.7790(8) 0.5680(7) 0.4912(5) 0.0476(17) Uani 1 1 d .
H20A H 0.7870 0.6448 0.5062 0.057 Uiso 1 1 calc R
C21 C 0.8481(7) 0.5482(6) 0.3885(5) 0.0407(15) Uani 1 1 d .
C22 C 0.8208(7) 0.4390(6) 0.3657(5) 0.0364(14) Uani 1 1 d .
C23 C 0.7386(7) 0.3511(6) 0.4482(5) 0.0389(14) Uani 1 1 d .
H23A H 0.7200 0.2774 0.4338 0.047 Uiso 1 1 calc R
C24 C 0.9479(10) 0.6476(8) 0.3152(6) 0.0545(19) Uani 1 1 d .
C25 C 0.8579(8) 0.4108(6) 0.2579(5) 0.0396(15) Uani 1 1 d .

loop_
_atom_site_aniso_label
_atom_site_aniso_U_11
_atom_site_aniso_U_22
_atom_site_aniso_U_33
_atom_site_aniso_U_23
_atom_site_aniso_U_13
_atom_site_aniso_U_12
Ag1 0.0362(3) 0.0198(3) 0.0376(3) -0.01044(18) -0.00886(19) 0.01046(17)
N1 0.027(2) 0.018(2) 0.034(3) -0.0052(19) -0.006(2) 0.0040(18)
N2 0.031(2) 0.019(2) 0.028(3) -0.0095(19) -0.007(2) 0.0017(18)
O1 0.097(5) 0.104(6) 0.110(6) -0.044(5) -0.028(4) -0.013(4)
O2 0.084(5) 0.093(5) 0.202(10) -0.023(6) -0.058(6) -0.001(4)
O3 0.052(3) 0.061(3) 0.031(3) -0.017(2) 0.002(2) -0.001(2)
O4 0.066(3) 0.051(3) 0.031(3) -0.016(2) -0.010(2) -0.003(2)
O5 0.055(3) 0.082(4) 0.037(3) -0.021(3) 0.001(2) -0.011(3)
O6 0.050(3) 0.092(4) 0.049(3) -0.006(3) -0.011(3) -0.021(3)
O7 0.075(4) 0.066(4) 0.082(4) -0.007(3) -0.033(3) -0.025(3)
C1 0.044(3) 0.031(3) 0.025(3) 0.002(3) 0.000(3) 0.009(3)
C2 0.047(3) 0.030(3) 0.028(3) -0.004(3) 0.001(3) 0.007(3)
C3 0.024(2) 0.019(3) 0.025(3) -0.008(2) -0.009(2) 0.004(2)
C4 0.069(4) 0.034(3) 0.020(3) -0.006(3) -0.002(3) 0.021(3)
C5 0.059(4) 0.036(3) 0.026(3) -0.011(3) -0.006(3) 0.019(3)
C6 0.023(2) 0.018(2) 0.022(3) -0.008(2) -0.006(2) 0.000(2)
C7 0.075(5) 0.039(4) 0.025(3) -0.003(3) -0.003(3) 0.010(3)
C8 0.082(5) 0.042(4) 0.028(4) -0.012(3) -0.004(3) 0.022(4)
C9 0.080(5) 0.028(3) 0.029(4) 0.002(3) 0.000(4) 0.020(3)
C10 0.073(5) 0.033(3) 0.027(4) -0.008(3) 0.014(3) 0.019(3)
C11 0.045(4) 0.051(4) 0.025(3) -0.011(3) -0.007(3) -0.006(3)
C12 0.033(3) 0.085(5) 0.025(3) -0.013(3) -0.006(3) -0.005(3)
C13 0.070(5) 0.068(5) 0.025(3) -0.010(3) -0.006(3) -0.034(4)
C14 0.059(4) 0.063(5) 0.035(4) -0.019(3) -0.009(3) -0.006(4)
C15 0.046(4) 0.059(5) 0.042(4) -0.016(3) -0.009(3) -0.001(3)
C16 0.042(4) 0.063(5) 0.038(4) -0.011(3) -0.012(3) -0.010(3)
C17 0.050(4) 0.066(5) 0.076(6) -0.022(5) -0.016(4) 0.000(4)
C18 0.035(3) 0.049(4) 0.030(3) -0.010(3) -0.011(3) 0.003(3)
C19 0.044(4) 0.060(4) 0.036(4) -0.018(3) -0.018(3) 0.006(3)
C20 0.044(4) 0.055(4) 0.048(4) -0.024(3) -0.022(3) 0.005(3)
C21 0.029(3) 0.052(4) 0.037(4) -0.015(3) -0.014(3) 0.006(3)
C22 0.027(3) 0.042(3) 0.036(3) -0.013(3) -0.014(3) 0.009(2)
C23 0.032(3) 0.049(4) 0.030(3) -0.018(3) -0.009(3) 0.006(3)
C24 0.046(4) 0.067(5) 0.054(5) -0.004(4) -0.026(4) -0.013(4)
C25 0.035(3) 0.046(4) 0.025(3) -0.010(3) -0.007(3) 0.011(3)

loop_
_atom_type_symbol
_atom_type_description
_atom_type_scat_dispersion_real
_atom_type_scat_dispersion_imag
_atom_type_scat_source
C C 0.0033 0.0016 'International Tables Vol C Tables 4.2.6.8 and 6.1.1.4'
H H 0.0000 0.0000 'International Tables Vol C Tables 4.2.6.8 and 6.1.1.4'
Ag Ag -0.8971 1.1015 'International Tables Vol C Tables 4.2.6.8 and 6.1.1.4'
N N 0.0061 0.0033 'International Tables Vol C Tables 4.2.6.8 and 6.1.1.4'
O O 0.0106 0.0060 'International Tables Vol C Tables 4.2.6.8 and 6.1.1.4'

loop_
_geom_angle_atom_site_label_1
_geom_angle_atom_site_label_2
_geom_angle_atom_site_label_3
_geom_angle
_geom_angle_site_symmetry_1
_geom_angle_site_symmetry_3
N2 Ag1 N1 168.88(16) 1_645 .
N2 Ag1 O4 94.59(16) 1_645 .
N1 Ag1 O4 91.39(16) . .
N2 Ag1 Ag1 101.07(12) 1_645 2_765
N1 Ag1 Ag1 86.75(12) . 2_765
O4 Ag1 Ag1 102.44(11) . 2_765
C1 N1 C5 116.9(5) . .
C1 N1 Ag1 119.7(4) . .
C5 N1 Ag1 123.4(4) . .
C9 N2 C8 115.2(5) . .
C9 N2 Ag1 125.0(4) . 1_465
C8 N2 Ag1 119.8(4) . 1_465
C17 O1 H1 109.5 . .
C18 O3 C11 117.9(5) . .
C25 O4 Ag1 99.8(4) . .
C24 O6 H6 109.5 . .
N1 C1 C2 124.3(5) . .
N1 C1 H1A 117.9 . .
C2 C1 H1A 117.9 . .
C1 C2 C3 119.9(5) . .
C1 C2 H2B 120.1 . .
C3 C2 H2B 120.1 . .
C2 C3 C4 115.4(5) . .
C2 C3 C6 121.7(5) . .
C4 C3 C6 122.9(5) . .
C5 C4 C3 121.0(5) . .
C5 C4 H4A 119.5 . .
C3 C4 H4A 119.5 . .
N1 C5 C4 122.4(6) . .
N1 C5 H5A 118.8 . .
C4 C5 H5A 118.8 . .
C10 C6 C7 115.9(5) . .
C10 C6 C3 121.8(5) . .
C7 C6 C3 122.3(5) . .
C8 C7 C6 119.1(6) . .
C8 C7 H7A 120.4 . .
C6 C7 H7A 120.4 . .
N2 C8 C7 124.7(6) . .
N2 C8 H8A 117.7 . .
C7 C8 H8A 117.7 . .
N2 C9 C10 124.8(6) . .
N2 C9 H9A 117.6 . .
C10 C9 H9A 117.6 . .
C6 C10 C9 120.1(6) . .
C6 C10 H10A 119.9 . .
C9 C10 H10A 119.9 . .
C16 C11 C12 121.0(7) . .
C16 C11 O3 120.5(6) . .
C12 C11 O3 118.4(6) . .
C11 C12 C13 117.9(6) . .
C11 C12 H12A 121.1 . .
C13 C12 H12A 121.1 . .
C14 C13 C12 120.6(6) . .
C14 C13 C17 120.4(7) . .
C12 C13 C17 119.0(7) . .
C15 C14 C13 120.0(7) . .
C15 C14 H14A 120.0 . .
C13 C14 H14A 120.0 . .
C14 C15 C16 122.2(7) . .
C14 C15 H15A 118.9 . .
C16 C15 H15A 118.9 . .
C11 C16 C15 118.3(7) . .
C11 C16 H16A 120.8 . .
C15 C16 H16A 120.8 . .
O2 C17 O1 125.5(9) . .
O2 C17 C13 121.3(9) . .
O1 C17 C13 112.9(7) . .
C19 C18 C23 121.0(6) . .
C19 C18 O3 117.2(6) . .
C23 C18 O3 121.7(6) . .
C18 C19 C20 118.8(6) . .
C18 C19 H19A 120.6 . .
C20 C19 H19A 120.6 . .
C19 C20 C21 122.2(7) . .
C19 C20 H20A 118.9 . .
C21 C20 H20A 118.9 . .
C20 C21 C22 117.9(6) . .
C20 C21 C24 114.2(6) . .
C22 C21 C24 127.9(6) . .
C23 C22 C21 118.7(6) . .
C23 C22 C25 114.5(6) . .
C21 C22 C25 126.6(6) . .
C18 C23 C22 121.1(6) . .
C18 C23 H23A 119.5 . .
C22 C23 H23A 119.5 . .
O7 C24 O6 120.9(7) . .
O7 C24 C21 120.5(8) . .
O6 C24 C21 118.5(7) . .
O4 C25 O5 122.1(6) . .
O4 C25 C22 118.9(6) . .
O5 C25 C22 119.1(6) . .

loop_
_geom_bond_atom_site_label_1
_geom_bond_atom_site_label_2
_geom_bond_distance
_geom_bond_site_symmetry_2
Ag1 N2 2.167(4) 1_645
Ag1 N1 2.183(4) .
Ag1 O4 2.689(4) .
Ag1 Ag1 3.4512(9) 2_765
N1 C1 1.322(8) .
N1 C5 1.329(7) .
N2 C9 1.307(8) .
N2 C8 1.330(8) .
N2 Ag1 2.167(4) 1_465
O1 C17 1.369(11) .
O1 H1 0.8400 .
O2 C17 1.120(10) .
O3 C18 1.390(8) .
O3 C11 1.407(8) .
O4 C25 1.219(8) .
O5 C25 1.271(8) .
O6 C24 1.313(9) .
O6 H6 0.8400 .
O7 C24 1.208(9) .
C1 C2 1.375(8) .
C1 H1A 0.9500 .
C2 C3 1.380(7) .
C2 H2B 0.9500 .
C3 C4 1.394(8) .
C3 C6 1.470(7) .
C4 C5 1.377(8) .
C4 H4A 0.9500 .
C5 H5A 0.9500 .
C6 C10 1.373(8) .
C6 C7 1.388(8) .
C7 C8 1.376(9) .
C7 H7A 0.9500 .
C8 H8A 0.9500 .
C9 C10 1.374(8) .
C9 H9A 0.9500 .
C10 H10A 0.9500 .
C11 C16 1.379(9) .
C11 C12 1.379(10) .
C12 C13 1.400(10) .
C12 H12A 0.9500 .
C13 C14 1.376(10) .
C13 C17 1.500(11) .
C14 C15 1.315(10) .
C14 H14A 0.9500 .
C15 C16 1.389(10) .
C15 H15A 0.9500 .
C16 H16A 0.9500 .
C18 C19 1.369(9) .
C18 C23 1.374(8) .
C19 C20 1.389(9) .
C19 H19A 0.9500 .
C20 C21 1.397(9) .
C20 H20A 0.9500 .
C21 C22 1.417(9) .
C21 C24 1.510(10) .
C22 C23 1.402(8) .
C22 C25 1.511(9) .
C23 H23A 0.9500 .
